data_1570520
loop_
_publ_author_name
'Li, Dong-Yang'
'Kang, Huai-Yuan'
'Liu, Yu-Hang'
'Zhang, Jie'
'Yue, Cheng-Yang'
'Yan, Dongpeng'
'Lei, Xiao-Wu'

_publ_section_title
;
 A 0D hybrid lead-free halide with near-unity photoluminescence quantum
 yield toward multifunctional optoelectronic applications.
;
_journal_issue 3
_journal_name_full 'Chemical science'
_journal_page_first 953
_journal_page_last 963
_journal_paper_doi 10.1039/d3sc05245a
_journal_volume 15
_journal_year 2024
_chemical_absolute_configuration unk
_chemical_formula_moiety 'Cl6 In, C10 H26 N3, H2 O'
_chemical_formula_sum 'C10 H28 Cl6 In N3 O'
_chemical_formula_weight 533.887
_space_group_crystal_system orthorhombic
_space_group_IT_number 19
_space_group_name_Hall 'P 2ac 2ab'
_space_group_name_H-M_alt 'P 21 21 21'
_symmetry_Int_Tables_number 19
_atom_sites_solution_primary dual
_audit_creation_date 2022-11-25
_audit_creation_method
;
Olex2 1.5
(compiled 2021.12.09 svn.r5202d8cf for OlexSys, GUI svn.r6439)
;
_audit_update_record
;
2022-12-30 deposited with the CCDC.	2023-12-05 downloaded from the CCDC.
;
_cell_angle_alpha 90
_cell_angle_beta 90
_cell_angle_gamma 90
_cell_formula_units_Z 4
_cell_length_a 9.3561(1)
_cell_length_b 12.3477(2)
_cell_length_c 18.1889(3)
_cell_measurement_reflns_used 9993
_cell_measurement_temperature 296.15
_cell_measurement_theta_max 30.58
_cell_measurement_theta_min 2.73
_cell_volume 2101.30(5)
_computing_molecular_graphics 'Olex2 1.5 (Dolomanov et al., 2009)'
_computing_publication_material 'Olex2 1.5 (Dolomanov et al., 2009)'
_computing_structure_refinement 'olex2.refine 1.5 (Bourhis et al., 2015)'
_computing_structure_solution 'SHELXT 2014/5 (Sheldrick, 2014)'
_diffrn_ambient_temperature 296.15
_diffrn_measured_fraction_theta_full 1.0000
_diffrn_measured_fraction_theta_max 0.9995
_diffrn_measurement_device_type 'Bruker APEX-II CCD'
_diffrn_measurement_method '\f and \w scans'
_diffrn_radiation_monochromator graphite
_diffrn_radiation_type 'Mo K\a'
_diffrn_radiation_wavelength 0.71073
_diffrn_reflns_av_R_equivalents 0.0267
_diffrn_reflns_av_unetI/netI 0.0280
_diffrn_reflns_Laue_measured_fraction_full 1.0000
_diffrn_reflns_Laue_measured_fraction_max 0.9995
_diffrn_reflns_limit_h_max 13
_diffrn_reflns_limit_h_min -13
_diffrn_reflns_limit_k_max 17
_diffrn_reflns_limit_k_min -17
_diffrn_reflns_limit_l_max 17
_diffrn_reflns_limit_l_min -26
_diffrn_reflns_number 26504
_diffrn_reflns_point_group_measured_fraction_full 1.0000
_diffrn_reflns_point_group_measured_fraction_max 0.9991
_diffrn_reflns_theta_full 25.2417
_diffrn_reflns_theta_max 30.71
_diffrn_reflns_theta_min 1.99
_diffrn_source_current 30.0
_diffrn_source_power 1.5
_diffrn_source_voltage 50.0
_diffrn_standards_number 0
_exptl_absorpt_coefficient_mu 1.889
_exptl_absorpt_correction_type none
_exptl_crystal_colour 'metallic dark brown'
_exptl_crystal_colour_lustre metallic
_exptl_crystal_colour_modifier dark
_exptl_crystal_colour_primary brown
_exptl_crystal_density_diffrn 1.688
_exptl_crystal_description irregular
_exptl_crystal_F_000 1073.093
_exptl_crystal_size_max 0.12
_exptl_crystal_size_mid 0.11
_exptl_crystal_size_min 0.1
_refine_diff_density_max 0.5880
_refine_diff_density_min -0.5134
_refine_diff_density_rms 0.0803
_refine_ls_abs_structure_details 'Hooft, R.W.W., Straver, L.H., Spek, A.L. (2010). J. Appl. Cryst., 43, 665-668.'
_refine_ls_abs_structure_Flack -0.025(9)
_refine_ls_d_res_high 0.6959
_refine_ls_d_res_low 10.2161
_refine_ls_extinction_coef 0.00101(18)
_refine_ls_extinction_expression Fc^*^=kFc[1+0.001xFc^2^\l^3^/sin(2\q)]^-1/4^
_refine_ls_goodness_of_fit_ref 1.0168
_refine_ls_hydrogen_treatment constr
_refine_ls_matrix_type full
_refine_ls_number_constraints 40
_refine_ls_number_parameters 198
_refine_ls_number_reflns 6525
_refine_ls_number_restraints 0
_refine_ls_restrained_S_all 1.0168
_refine_ls_R_factor_all 0.0276
_refine_ls_R_factor_gt 0.0237
_refine_ls_shift/su_max -0.0007
_refine_ls_shift/su_mean 0.0000
_refine_ls_structure_factor_coef Fsqd
_refine_ls_weighting_details 'w=1/[\s^2^(Fo^2^)+(0.0291P)^2^+0.3416P] where P=(Fo^2^+2Fc^2^)/3'
_refine_ls_weighting_scheme calc
_refine_ls_wR_factor_gt 0.0543
_refine_ls_wR_factor_ref 0.0558
_reflns_Friedel_coverage 0.999
_reflns_limit_h_max 13
_reflns_limit_h_min -13
_reflns_limit_k_max 17
_reflns_limit_k_min -17
_reflns_limit_l_max 26
_reflns_limit_l_min -26
_reflns_number_gt 6080
_reflns_number_total 6525
_reflns_threshold_expression I>=2u(I)
_cod_data_source_file d3sc05245a2.cif
_cod_data_source_block 1
_cod_depositor_comments 'Adding full bibliography for 1570520.cif.'
_cod_original_sg_symbol_Hall ' P 2ac 2ab'
_cod_database_code 1570520
_olex2_refinement_description
;
;
_olex2_submission_special_instructions 'No special instructions were received'

loop_
_space_group_symop_id
_space_group_symop_operation_xyz
1 x,y,z
2 x+1/2,-y+1/2,-z
3 -x,y+1/2,-z+1/2
4 -x+1/2,-y,z+1/2

loop_
_atom_site_label
_atom_site_type_symbol
_atom_site_fract_x
_atom_site_fract_y
_atom_site_fract_z
_atom_site_U_iso_or_equiv
_atom_site_adp_type
_atom_site_occupancy
_atom_site_refinement_flags_posn
In1 In 0.274056(16) 0.465458(13) 0.132623(8) 0.02356(4) Uani 1.000000 .
Cl1 Cl 0.44732(7) 0.47996(7) 0.02839(4) 0.04367(16) Uani 1.000000 .
Cl2 Cl 0.22988(7) 0.27396(5) 0.08609(3) 0.03340(12) Uani 1.000000 .
Cl3 Cl 0.45994(7) 0.38701(5) 0.21819(4) 0.03580(14) Uani 1.000000 .
Cl4 Cl 0.08879(7) 0.43735(5) 0.23160(3) 0.03576(14) Uani 1.000000 .
Cl5 Cl 0.07845(6) 0.54513(6) 0.05593(3) 0.03430(13) Uani 1.000000 .
Cl6 Cl 0.34045(7) 0.65242(5) 0.17920(4) 0.03532(13) Uani 1.000000 .
O1 O -0.0630(3) 0.2996(2) 0.36428(16) 0.0693(7) Uani 1.000000 .
H27 H 0.008(3) 0.264(3) 0.380(2) 0.1039(10) Uiso 1.000000 G
H29 H -0.034(4) 0.327(4) 0.3242(15) 0.1039(10) Uiso 1.000000 G
N1 N 0.7990(2) 0.20989(17) 0.08973(12) 0.0296(4) Uani 1.000000 .
N2 N 0.40038(19) 0.10899(17) 0.20120(11) 0.0263(4) Uani 1.000000 .
H13 H 0.46283(19) 0.09895(17) 0.23821(11) 0.0316(5) Uiso 1.000000 R
H14 H 0.39603(19) 0.18051(17) 0.19193(11) 0.0316(5) Uiso 1.000000 R
N3 N 0.2034(2) 0.20609(18) 0.41332(12) 0.0334(5) Uani 1.000000 .
C1 C 0.8263(4) 0.3278(2) 0.08165(19) 0.0475(7) Uani 1.000000 .
H1 H 0.9205(10) 0.3388(3) 0.0620(12) 0.0712(11) Uiso 1.000000 GR
H2 H 0.819(2) 0.3622(4) 0.1288(3) 0.0712(11) Uiso 1.000000 GR
H3 H 0.7569(15) 0.3587(4) 0.0489(10) 0.0712(11) Uiso 1.000000 GR
C2 C 0.8992(3) 0.1603(3) 0.14286(19) 0.0543(9) Uani 1.000000 .
H4 H 0.9944(5) 0.1855(17) 0.1331(9) 0.0815(13) Uiso 1.000000 GR
H5 H 0.896(2) 0.0829(3) 0.1381(10) 0.0815(13) Uiso 1.000000 GR
H6 H 0.8721(17) 0.1804(17) 0.1919(2) 0.0815(13) Uiso 1.000000 GR
C3 C 0.6447(3) 0.1911(2) 0.10975(15) 0.0327(5) Uani 1.000000 .
H9 H 0.5843(3) 0.2185(2) 0.07061(15) 0.0393(6) Uiso 1.000000 R
H10 H 0.6225(3) 0.2314(2) 0.15410(15) 0.0393(6) Uiso 1.000000 R
C4 C 0.6119(2) 0.0730(2) 0.12212(14) 0.0290(5) Uani 1.000000 .
H7 H 0.6436(2) 0.0318(2) 0.07976(14) 0.0348(6) Uiso 1.000000 R
H8 H 0.6650(2) 0.0477(2) 0.16456(14) 0.0348(6) Uiso 1.000000 R
C5 C 0.4545(2) 0.0522(2) 0.13442(13) 0.0296(5) Uani 1.000000 .
H11 H 0.4012(2) 0.0767(2) 0.09181(13) 0.0355(6) Uiso 1.000000 R
H12 H 0.4388(2) -0.0251(2) 0.13974(13) 0.0355(6) Uiso 1.000000 R
C6 C 0.2556(2) 0.0706(2) 0.22528(13) 0.0297(5) Uani 1.000000 .
H15 H 0.1922(2) 0.0686(2) 0.18308(13) 0.0357(6) Uiso 1.000000 R
H16 H 0.2636(2) -0.0026(2) 0.24431(13) 0.0357(6) Uiso 1.000000 R
C7 C 0.1910(2) 0.1430(2) 0.28401(14) 0.0300(5) Uani 1.000000 .
H17 H 0.2014(2) 0.2180(2) 0.26896(14) 0.0360(6) Uiso 1.000000 R
H18 H 0.0896(2) 0.1277(2) 0.28778(14) 0.0360(6) Uiso 1.000000 R
C8 C 0.2589(3) 0.1286(2) 0.35892(13) 0.0369(6) Uani 1.000000 .
H19 H 0.3615(3) 0.1380(2) 0.35456(13) 0.0443(7) Uiso 1.000000 R
H20 H 0.2411(3) 0.0555(2) 0.37613(13) 0.0443(7) Uiso 1.000000 R
C9 C 0.2375(4) 0.1744(3) 0.48975(15) 0.0515(8) Uani 1.000000 .
H24 H 0.3389(5) 0.165(2) 0.4947(4) 0.0772(11) Uiso 1.000000 GR
H25 H 0.190(2) 0.1076(11) 0.5013(5) 0.0772(11) Uiso 1.000000 GR
H26 H 0.206(2) 0.2300(10) 0.52284(18) 0.0772(11) Uiso 1.000000 GR
C10 C 0.2663(5) 0.3166(3) 0.4002(2) 0.0732(12) Uani 1.000000 .
H21 H 0.3680(6) 0.3137(6) 0.4072(17) 0.1097(19) Uiso 1.000000 GR
H22 H 0.246(3) 0.3392(11) 0.3509(6) 0.1097(19) Uiso 1.000000 GR
H23 H 0.226(2) 0.3673(6) 0.4343(12) 0.1097(19) Uiso 1.000000 GR

loop_
_atom_site_aniso_label
_atom_site_aniso_U_11
_atom_site_aniso_U_22
_atom_site_aniso_U_33
_atom_site_aniso_U_12
_atom_site_aniso_U_13
_atom_site_aniso_U_23
In1 0.02426(6) 0.02496(7) 0.02147(7) 0.00112(6) -0.00069(5) -0.00051(6)
Cl1 0.0370(3) 0.0568(5) 0.0372(3) -0.0087(3) 0.0121(2) 0.0009(3)
Cl2 0.0412(3) 0.0260(3) 0.0330(3) -0.0032(2) 0.0008(3) -0.0048(2)
Cl3 0.0378(3) 0.0354(3) 0.0342(3) 0.0110(3) -0.0124(3) -0.0059(3)
Cl4 0.0383(3) 0.0389(4) 0.0301(3) 0.0022(2) 0.0095(2) 0.0032(3)
Cl5 0.0335(2) 0.0389(3) 0.0304(3) 0.0058(3) -0.0047(2) 0.0032(3)
Cl6 0.0382(3) 0.0271(3) 0.0408(3) -0.0007(2) -0.0091(3) -0.0035(3)
O1 0.0646(15) 0.0791(19) 0.0642(17) -0.0132(14) 0.0072(14) 0.0092(16)
N1 0.0327(10) 0.0294(11) 0.0267(10) -0.0019(8) 0.0016(8) 0.0031(8)
N2 0.0251(8) 0.0272(10) 0.0266(10) -0.0008(7) 0.0001(7) -0.0021(8)
N3 0.0368(11) 0.0368(12) 0.0265(10) -0.0030(9) -0.0021(9) -0.0029(9)
C1 0.0613(18) 0.0349(16) 0.0463(17) -0.0140(14) 0.0001(14) 0.0017(13)
C2 0.0322(13) 0.072(2) 0.059(2) -0.0078(13) -0.0063(13) 0.0278(18)
C3 0.0308(11) 0.0303(13) 0.0371(14) 0.0029(9) 0.0048(10) 0.0022(10)
C4 0.0320(10) 0.0280(11) 0.0268(12) 0.0030(9) 0.0045(9) -0.0022(10)
C5 0.0322(10) 0.0333(13) 0.0233(10) -0.0014(9) 0.0007(9) -0.0065(11)
C6 0.0248(11) 0.0340(12) 0.0304(12) -0.0049(8) 0.0006(8) -0.0017(10)
C7 0.0246(10) 0.0344(13) 0.0309(12) -0.0001(8) -0.0004(8) -0.0000(10)
C8 0.0364(13) 0.0419(14) 0.0325(13) 0.0075(11) -0.0008(10) -0.0016(11)
C9 0.0616(19) 0.063(2) 0.0297(13) -0.0071(17) -0.0045(13) -0.0004(13)
C10 0.122(4) 0.0450(19) 0.053(2) -0.027(2) -0.019(2) -0.0032(16)

loop_
_atom_type_symbol
_atom_type_scat_dispersion_real
_atom_type_scat_dispersion_imag
_atom_type_scat_Cromer_Mann_a1
_atom_type_scat_Cromer_Mann_a2
_atom_type_scat_Cromer_Mann_a3
_atom_type_scat_Cromer_Mann_a4
_atom_type_scat_Cromer_Mann_b1
_atom_type_scat_Cromer_Mann_b2
_atom_type_scat_Cromer_Mann_b3
_atom_type_scat_Cromer_Mann_b4
_atom_type_scat_Cromer_Mann_c
_atom_type_scat_source
_atom_type_scat_dispersion_source
C 0.00347 0.00161 2.31000 1.02000 1.58860 0.86500 20.84390 10.20750 0.56870 51.65120 0.21560 'International Tables Volume C Table 6.1.1.4 (pp. 500-502)' 'Henke, Gullikson and Davis, At. Data and Nucl. Data Tables, 1993, 54, 2'
Cl 0.14873 0.16029 11.46040 7.19640 6.25560 1.64550 0.01040 1.16620 18.51940 47.77840 -9.55740 'International Tables Volume C Table 6.1.1.4 (pp. 500-502)' 'Henke, Gullikson and Davis, At. Data and Nucl. Data Tables, 1993, 54, 2'
H 0.00000 0.00000 0.49300 0.32291 0.14019 0.04081 10.51090 26.12570 3.14236 57.79970 0.00304 'International Tables Volume C Table 6.1.1.4 (pp. 500-502)' 'Henke, Gullikson and Davis, At. Data and Nucl. Data Tables, 1993, 54, 2'
In -0.70596 1.29261 19.16240 18.55960 4.29480 2.03960 0.54760 6.37760 25.84990 92.80290 4.93910 'International Tables Volume C Table 6.1.1.4 (pp. 500-502)' 'Henke, Gullikson and Davis, At. Data and Nucl. Data Tables, 1993, 54, 2'
N 0.00653 0.00323 12.21260 3.13220 2.01250 1.16630 0.00570 9.89330 28.99750 0.58260 -11.52900 'International Tables Volume C Table 6.1.1.4 (pp. 500-502)' 'Henke, Gullikson and Davis, At. Data and Nucl. Data Tables, 1993, 54, 2'
O 0.01158 0.00611 3.04850 2.28680 1.54630 0.86700 13.27710 5.70110 0.32390 32.90890 0.25080 'International Tables Volume C Table 6.1.1.4 (pp. 500-502)' 'Henke, Gullikson and Davis, At. Data and Nucl. Data Tables, 1993, 54, 2'

loop_
_geom_angle_atom_site_label_1
_geom_angle_atom_site_label_2
_geom_angle_atom_site_label_3
_geom_angle
_geom_angle_site_symmetry_1
_geom_angle_site_symmetry_3
_geom_angle_publ_flag
Cl1 In1 Cl2 85.39(2) . . ?
Cl1 In1 Cl3 92.76(2) . . ?
Cl1 In1 Cl4 174.93(2) . . ?
Cl1 In1 Cl5 91.34(2) . . ?
Cl1 In1 Cl6 91.68(2) . . ?
Cl2 In1 Cl3 87.73(2) . . ?
Cl2 In1 Cl5 93.50(2) . . ?
Cl2 In1 Cl6 175.15(2) . . ?
Cl3 In1 Cl5 175.80(2) . . ?
Cl3 In1 Cl6 88.55(2) . . ?
Cl4 In1 Cl2 89.88(2) . . ?
Cl4 In1 Cl3 88.89(2) . . ?
Cl4 In1 Cl5 87.10(2) . . ?
Cl4 In1 Cl6 93.16(2) . . ?
Cl6 In1 Cl5 90.43(2) . . ?
H29 O1 H27 104.5 . . ?
C1 N1 C2 111.2(2) . . ?
C1 N1 C3 109.8(2) . . ?
C2 N1 C3 112.7(2) . . ?
H13 N2 H14 107.7 . . ?
H13 N2 C5 108.91(12) . . ?
H13 N2 C6 108.91(12) . . ?
H14 N2 C5 108.91(12) . . ?
H14 N2 C6 108.91(12) . . ?
C5 N2 C6 113.30(18) . . ?
C9 N3 C8 112.6(2) . . ?
C10 N3 C8 110.2(2) . . ?
C10 N3 C9 107.7(2) . . ?
H1 C1 N1 109.5 . . ?
H1 C1 H2 109.5 . . ?
H1 C1 H3 109.5 . . ?
H2 C1 N1 109.5 . . ?
H2 C1 H3 109.5 . . ?
H3 C1 N1 109.5 . . ?
H4 C2 N1 109.5 . . ?
H4 C2 H5 109.5 . . ?
H4 C2 H6 109.5 . . ?
H5 C2 N1 109.5 . . ?
H5 C2 H6 109.5 . . ?
H6 C2 N1 109.5 . . ?
H9 C3 N1 109.13(13) . . ?
H9 C3 H10 107.9 . . ?
H9 C3 C4 109.13(14) . . ?
H10 C3 N1 109.13(14) . . ?
H10 C3 C4 109.13(14) . . ?
C4 C3 N1 112.3(2) . . ?
H7 C4 C3 109.06(14) . . ?
H7 C4 C5 109.06(13) . . ?
H8 C4 C3 109.06(15) . . ?
H8 C4 H7 107.8 . . ?
H8 C4 C5 109.06(13) . . ?
C5 C4 C3 112.7(2) . . ?
C4 C5 N2 111.80(19) . . ?
H11 C5 N2 109.26(12) . . ?
H11 C5 C4 109.26(13) . . ?
H11 C5 H12 107.9 . . ?
H12 C5 N2 109.26(12) . . ?
H12 C5 C4 109.26(13) . . ?
H15 C6 N2 109.16(12) . . ?
H15 C6 C7 109.16(12) . . ?
H16 C6 N2 109.16(12) . . ?
H16 C6 H15 107.9 . . ?
H16 C6 C7 109.16(14) . . ?
C7 C6 N2 112.21(19) . . ?
H17 C7 C6 108.89(14) . . ?
H17 C7 C8 108.89(15) . . ?
H18 C7 C6 108.89(12) . . ?
H18 C7 H17 107.7 . . ?
H18 C7 C8 108.89(13) . . ?
C8 C7 C6 113.4(2) . . ?
C7 C8 N3 112.4(2) . . ?
H19 C8 N3 109.12(14) . . ?
H19 C8 C7 109.12(13) . . ?
H20 C8 N3 109.12(14) . . ?
H20 C8 C7 109.12(15) . . ?
H20 C8 H19 107.9 . . ?
H24 C9 N3 109.5 . . ?
H24 C9 H25 109.5 . . ?
H25 C9 N3 109.5 . . ?
H26 C9 N3 109.5 . . ?
H26 C9 H24 109.5 . . ?
H26 C9 H25 109.5 . . ?
H21 C10 N3 109.5 . . ?
H22 C10 N3 109.5 . . ?
H22 C10 H21 109.5 . . ?
H23 C10 N3 109.5 . . ?
H23 C10 H21 109.5 . . ?
H23 C10 H22 109.5 . . ?

loop_
_geom_bond_atom_site_label_1
_geom_bond_atom_site_label_2
_geom_bond_distance
_geom_bond_site_symmetry_2
_geom_bond_publ_flag
In1 Cl1 2.5009(6) . ?
In1 Cl2 2.5452(6) . ?
In1 Cl3 2.5269(6) . ?
In1 Cl4 2.5231(6) . ?
In1 Cl5 2.5026(6) . ?
In1 Cl6 2.5363(6) . ?
O1 H27 0.8500 . ?
O1 H29 0.8500 . ?
N1 C1 1.486(4) . ?
N1 C2 1.479(3) . ?
N1 C3 1.506(3) . ?
N2 H13 0.9000 . ?
N2 H14 0.9000 . ?
N2 C5 1.491(3) . ?
N2 C6 1.501(3) . ?
N3 C8 1.471(3) . ?
N3 C9 1.479(4) . ?
N3 C10 1.505(4) . ?
C1 H1 0.9600 . ?
C1 H2 0.9600 . ?
C1 H3 0.9600 . ?
C2 H4 0.9600 . ?
C2 H5 0.9600 . ?
C2 H6 0.9600 . ?
C3 H9 0.9700 . ?
C3 H10 0.9700 . ?
C3 C4 1.508(4) . ?
C4 H7 0.9700 . ?
C4 H8 0.9700 . ?
C4 C5 1.512(3) . ?
C5 H11 0.9700 . ?
C5 H12 0.9700 . ?
C6 H15 0.9700 . ?
C6 H16 0.9700 . ?
C6 C7 1.519(3) . ?
C7 H17 0.9700 . ?
C7 H18 0.9700 . ?
C7 C8 1.514(3) . ?
C8 H19 0.9700 . ?
C8 H20 0.9700 . ?
C9 H24 0.9600 . ?
C9 H25 0.9600 . ?
C9 H26 0.9600 . ?
C10 H21 0.9600 . ?
C10 H22 0.9600 . ?
C10 H23 0.9600 . ?
